data_4518330
loop_
_publ_author_name
'Li, Lin-Sui'
'Tan, Yu-Hui'
'Wei, Wen-Juan'
'Gao, Hong-Qiang'
'Tang, Yun-Zhi'
'Han, Xiao-Bo'

_publ_section_title
;
 Chiral Switchable Low-Dimensional Perovskite Ferroelectrics
;
_journal_name_full 'ACS Applied Materials &amp; Interfaces'
_journal_paper_doi 10.1021/acsami.0c19507
_journal_year 2020
_chemical_absolute_configuration ad
_chemical_formula_moiety 'Cd Cl4, 2(C10 H16 N)'
_chemical_formula_sum 'C20 H32 Cd Cl4 N2'
_chemical_formula_weight 554.67
_space_group_crystal_system triclinic
_space_group_IT_number 1
_space_group_name_Hall 'P 1'
_space_group_name_H-M_alt 'P 1'
_atom_sites_solution_hydrogens geom
_atom_sites_solution_primary dual
_audit_creation_date 2020-12-02
_audit_creation_method
;
Olex2 1.2
(compiled 2018.05.29 svn.r3508 for OlexSys, GUI svn.r5506)
;
_cell_angle_alpha 81.591(4)
_cell_angle_beta 83.727(4)
_cell_angle_gamma 89.962(4)
_cell_formula_units_Z 2
_cell_length_a 5.9005(9)
_cell_length_b 11.2726(17)
_cell_length_c 19.109(3)
_cell_measurement_reflns_used 9913
_cell_measurement_temperature 293(2)
_cell_measurement_theta_max 27.752
_cell_measurement_theta_min 3.034
_cell_volume 1249.7(3)
_computing_cell_refinement 'SAINT V8.38A (?, 2016)'
_computing_data_reduction 'SAINT V8.38A (?, 2016)'
_computing_molecular_graphics 'Olex2 (Dolomanov et al., 2009)'
_computing_publication_material 'Olex2 (Dolomanov et al., 2009)'
_computing_structure_refinement 'ShelXL (Sheldrick, 2015)'
_computing_structure_solution 'ShelXT (Sheldrick, 2015)'
_diffrn_ambient_temperature 293.15
_diffrn_measured_fraction_theta_full 0.988
_diffrn_measured_fraction_theta_max 0.981
_diffrn_measurement_device_type 'CCD area detector'
_diffrn_measurement_method 'phi and omega scans'
_diffrn_radiation_monochromator graphite
_diffrn_radiation_type MoK\a
_diffrn_radiation_wavelength 0.71073
_diffrn_reflns_av_R_equivalents 0.0331
_diffrn_reflns_av_unetI/netI 0.0605
_diffrn_reflns_Laue_measured_fraction_full 0.988
_diffrn_reflns_Laue_measured_fraction_max 0.981
_diffrn_reflns_limit_h_max 7
_diffrn_reflns_limit_h_min -7
_diffrn_reflns_limit_k_max 14
_diffrn_reflns_limit_k_min -14
_diffrn_reflns_limit_l_max 24
_diffrn_reflns_limit_l_min -24
_diffrn_reflns_number 17263
_diffrn_reflns_point_group_measured_fraction_full 0.962
_diffrn_reflns_point_group_measured_fraction_max 0.940
_diffrn_reflns_theta_full 25.242
_diffrn_reflns_theta_max 27.751
_diffrn_reflns_theta_min 3.034
_exptl_absorpt_coefficient_mu 1.309
_exptl_absorpt_correction_type none
_exptl_crystal_colour colourless
_exptl_crystal_colour_primary colourless
_exptl_crystal_density_diffrn 1.474
_exptl_crystal_description plate
_exptl_crystal_F_000 564
_refine_diff_density_max 1.862
_refine_diff_density_min -0.923
_refine_diff_density_rms 0.120
_refine_ls_abs_structure_details
;
 Flack x determined using 4076 quotients [(I+)-(I-)]/[(I+)+(I-)]
 (Parsons, Flack and Wagner, Acta Cryst. B69 (2013) 249-259).
;
_refine_ls_abs_structure_Flack -0.07(2)
_refine_ls_extinction_method none
_refine_ls_goodness_of_fit_ref 1.052
_refine_ls_hydrogen_treatment constr
_refine_ls_matrix_type full
_refine_ls_number_parameters 495
_refine_ls_number_reflns 11088
_refine_ls_number_restraints 171
_refine_ls_restrained_S_all 1.050
_refine_ls_R_factor_all 0.0708
_refine_ls_R_factor_gt 0.0563
_refine_ls_shift/su_max 0.000
_refine_ls_shift/su_mean 0.000
_refine_ls_structure_factor_coef Fsqd
_refine_ls_weighting_details 'w=1/[\s^2^(Fo^2^)+(0.0363P)^2^+5.5200P] where P=(Fo^2^+2Fc^2^)/3'
_refine_ls_weighting_scheme calc
_refine_ls_wR_factor_gt 0.1327
_refine_ls_wR_factor_ref 0.1467
_reflns_Friedel_coverage 0.918
_reflns_Friedel_fraction_full 0.936
_reflns_Friedel_fraction_max 0.900
_reflns_number_gt 9486
_reflns_number_total 11088
_reflns_threshold_expression 'I > 2\s(I)'
_cod_data_source_file b.cif
_cod_data_source_block 7-15b
_cod_database_code 4518330
_shelx_shelxl_version_number 2018/3
_shelx_space_group_comment
;
The symmetry employed for this shelxl refinement is uniquely defined
by the following loop, which should always be used as a source of
symmetry information in preference to the above space-group names.
They are only intended as comments.
;
_olex2_refinement_description
;
1. Fixed Uiso
 At 1.2 times of:
  All C(H) groups, All C(H,H) groups, All N(H,H,H) groups
 At 1.5 times of:
  All C(H,H,H) groups
2. Uiso/Uaniso restraints and constraints
C10 \\sim C016 \\sim C01C \\sim C11 \\sim C01G \\sim C01N \\sim C019 \\sim C15
\\sim C1AA \\sim C010 \\sim C018 \\sim C00Y \\sim C13 \\sim C00Z \\sim C01I
\\sim C013 \\sim C00N \\sim C01L \\sim C4 \\sim C01H \\sim C015 \\sim C16 \\sim
C00O \\sim C0AA: within 2A with sigma of 0.04 and sigma for terminal atoms of
0.08
Uanis(C16) \\sim Ueq, Uanis(C010) \\sim Ueq, Uanis(C13) \\sim Ueq: with sigma
of 0.01 and sigma for terminal atoms of 0.02
Uanis(C010) \\sim Ueq, Uanis(C018) \\sim Ueq: with sigma of 0.01 and sigma for
terminal atoms of 0.02
3.a Ternary CH refined with riding coordinates:
 C00K(H00U), C00L(H4AA), C00R(H00R), C00T(H00T)
3.b Secondary CH2 refined with riding coordinates:
 C00I(H3AA,HB), C00J(H00J,H00K), C00M(H00V,H00W), C00S(H6AA,HC), C00W(H0AA,HE),
  C011(H01E,H01F), C01B(H01A,H01B), C01F(H01C,H01D)
3.c Aromatic/amide H refined with riding coordinates:
 C00N(H00N), C00O(H5AA), C00Y(H00Y), C00Z(H00Z), C010(H010), C015(H015),
 C016(H016), C018(H018), C01C(H01G), C01G(H01H), C01H(H01J), C01I(H01I),
 C01L(H01L), C01N(H01N), C13(H13), C15(H15), C0AA(H0AB), C16(H16), C11(H11),
 C1AA(H1AA)
3.d Idealised Me refined as rotating group:
 N00D(H00A,H00B,H00C), N00E(H00G,H00H,H00I), N00F(H00P,H00Q,H00S), N00H(H2AA,H,
 HA), C00P(H00L,H00M,H00O), C00Q(H00D,H00E,H00F), C00U(H00X,H00,HD), C2(H2A,H2B,
 H2C)
;
_olex2_submission_special_instructions 'No special instructions were received'

loop_
_space_group_symop_operation_xyz
'x, y, z'

loop_
_atom_site_label
_atom_site_type_symbol
_atom_site_fract_x
_atom_site_fract_y
_atom_site_fract_z
_atom_site_U_iso_or_equiv
_atom_site_adp_type
_atom_site_occupancy
_atom_site_site_symmetry_order
_atom_site_calc_flag
_atom_site_refinement_flags_posn
_atom_site_refinement_flags_adp
_atom_site_refinement_flags_occupancy
_atom_site_disorder_assembly
_atom_site_disorder_group
Cd00 Cd 0.52956(10) 1.94947(6) 0.49440(4) 0.0376(2) Uani 1 1 d . . . . .
Cd1 Cd 0.50127(9) 1.44826(6) 0.49861(4) 0.0375(2) Uani 1 1 d . . . . .
Cl03 Cl 0.9307(5) 1.4412(3) 0.4992(2) 0.0487(8) Uani 1 1 d . . . . .
Cl04 Cl 0.1001(5) 1.9431(3) 0.4938(2) 0.0485(8) Uani 1 1 d . . . . .
Cl05 Cl 0.5896(6) 1.9403(3) 0.61948(18) 0.0507(7) Uani 1 1 d . . . . .
Cl06 Cl 0.6618(5) 2.0556(3) 0.37471(17) 0.0551(7) Uani 1 1 d . . . . .
Cl07 Cl 0.4411(6) 1.5000(3) 0.37397(18) 0.0502(7) Uani 1 1 d . . . . .
Cl08 Cl 0.3700(5) 1.4959(3) 0.61820(17) 0.0548(7) Uani 1 1 d . . . . .
Cl09 Cl 0.5807(5) 1.7298(3) 0.47750(19) 0.0528(7) Uani 1 1 d . . . . .
Cl0A Cl 0.4495(5) 1.2205(3) 0.51528(19) 0.0524(7) Uani 1 1 d . . . . .
N00D N 0.912(3) 1.6663(13) 0.6092(8) 0.064(5) Uani 1 1 d . . . . .
H00A H 0.916372 1.737874 0.582257 0.077 Uiso 1 1 calc GR . . . .
H00B H 0.796154 1.623070 0.599627 0.077 Uiso 1 1 calc GR . . . .
H00C H 1.042099 1.628662 0.599964 0.077 Uiso 1 1 calc GR . . . .
N00E N 0.115(3) 1.2225(14) 1.3836(9) 0.070(5) Uani 1 1 d . . . . .
H00G H -0.008587 1.174922 1.391192 0.084 Uiso 1 1 calc GR . . . .
H00H H 0.094562 1.281297 1.409998 0.084 Uiso 1 1 calc GR . . . .
H00I H 0.235521 1.180034 1.395513 0.084 Uiso 1 1 calc GR . . . .
N00F N 0.943(3) 1.1679(12) 0.5944(8) 0.048(3) Uani 1 1 d . . . . .
H00P H 0.862617 1.223256 0.570267 0.058 Uiso 1 1 calc GR . . . .
H00Q H 0.875889 1.096444 0.597554 0.058 Uiso 1 1 calc GR . . . .
H00S H 1.083232 1.166089 0.571773 0.058 Uiso 1 1 calc GR . . . .
N00H N 1.088(3) 1.7160(11) 1.3999(7) 0.046(3) Uani 1 1 d . . . . .
H2AA H 1.170054 1.650197 1.396750 0.055 Uiso 1 1 calc GR . . . .
H H 0.948991 1.695619 1.420835 0.055 Uiso 1 1 calc GR . . . .
HA H 1.155652 1.762766 1.425479 0.055 Uiso 1 1 calc GR . . . .
C00I C 0.990(2) 1.6960(11) 1.2815(7) 0.049(3) Uani 1 1 d . . . . .
H3AA H 0.855031 1.654507 1.306924 0.059 Uiso 1 1 calc R . . . .
HB H 1.106767 1.636670 1.274858 0.059 Uiso 1 1 calc R . . . .
C00J C 0.196(2) 1.1750(11) 1.2609(8) 0.058(3) Uani 1 1 d . . . . .
H00J H 0.297654 1.117581 1.283394 0.070 Uiso 1 1 calc R . . . .
H00K H 0.052500 1.133779 1.259140 0.070 Uiso 1 1 calc R . . . .
C00K C 0.958(2) 1.1981(11) 0.6675(7) 0.052(3) Uani 1 1 d . . . . .
H00U H 1.069868 1.263245 0.664410 0.063 Uiso 1 1 calc R . . . .
C00L C 1.073(2) 1.7837(10) 1.3255(7) 0.048(3) Uani 1 1 d . . . . .
H4AA H 0.960100 1.847199 1.328621 0.058 Uiso 1 1 calc R . . . .
C00M C 1.040(2) 1.0886(11) 0.7125(7) 0.051(3) Uani 1 1 d . . . . .
H00V H 1.177843 1.060624 0.687831 0.062 Uiso 1 1 calc R . . . .
H00W H 0.925491 1.025385 0.718124 0.062 Uiso 1 1 calc R . . . .
C00N C 0.534(5) 1.053(2) 1.1400(13) 0.087(6) Uani 1 1 d . U . . .
H00N H 0.644576 1.067572 1.169072 0.105 Uiso 1 1 calc R . . . .
C00O C 0.587(6) 1.526(2) 1.1367(18) 0.112(8) Uani 1 1 d . U . . .
H5AA H 0.439041 1.494218 1.143934 0.134 Uiso 1 1 calc R . . . .
C00P C -0.043(3) 1.3543(15) 1.2886(10) 0.080(5) Uani 1 1 d . . . . .
H00L H -0.182422 1.308295 1.300219 0.119 Uiso 1 1 calc GR . . . .
H00M H -0.025943 1.385836 1.238818 0.119 Uiso 1 1 calc GR . . . .
H00O H -0.047149 1.419249 1.316045 0.119 Uiso 1 1 calc GR . . . .
C00Q C 1.069(3) 1.7527(15) 0.7031(10) 0.077(5) Uani 1 1 d . . . . .
H00D H 1.210636 1.723495 0.682828 0.116 Uiso 1 1 calc GR . . . .
H00E H 1.068357 1.745786 0.753794 0.116 Uiso 1 1 calc GR . . . .
H00F H 1.052609 1.835255 0.683577 0.116 Uiso 1 1 calc GR . . . .
C00R C 0.153(2) 1.2759(10) 1.3052(7) 0.055(3) Uani 1 1 d . . . . .
H00R H 0.291144 1.326511 1.298071 0.066 Uiso 1 1 calc R . . . .
C00S C 0.934(3) 1.7569(13) 1.2086(8) 0.070(4) Uani 1 1 d . . . . .
H6AA H 0.809215 1.811667 1.215002 0.083 Uiso 1 1 calc R . . . .
HC H 1.065687 1.803413 1.184460 0.083 Uiso 1 1 calc R . . . .
C00T C 0.881(2) 1.6821(11) 0.6866(7) 0.053(3) Uani 1 1 d . . . . .
H00T H 0.741979 1.728659 0.693838 0.064 Uiso 1 1 calc R . . . .
C00U C 0.726(3) 1.2429(14) 0.6923(9) 0.080(5) Uani 1 1 d . . . . .
H00X H 0.696856 1.317007 0.663134 0.120 Uiso 1 1 calc GR . . . .
H00 H 0.721856 1.255746 0.740955 0.120 Uiso 1 1 calc GR . . . .
HD H 0.611253 1.184469 0.688453 0.120 Uiso 1 1 calc GR . . . .
C00W C 1.091(3) 1.1121(14) 0.7867(8) 0.068(4) Uani 1 1 d . . . . .
H0AA H 1.216860 1.168928 0.781702 0.082 Uiso 1 1 calc R . . . .
HE H 0.958235 1.147007 0.810094 0.082 Uiso 1 1 calc R . . . .
C00Y C 0.508(5) 1.378(2) 0.8542(14) 0.102(8) Uani 1 1 d . U . . .
H00Y H 0.395103 1.404678 0.825672 0.122 Uiso 1 1 calc R . . . .
C00Z C 0.211(6) 1.013(3) 1.0535(14) 0.131(9) Uani 1 1 d . U . . .
H00Z H 0.101071 0.994799 1.025266 0.157 Uiso 1 1 calc R . . . .
C010 C 0.670(6) 1.234(3) 0.9429(15) 0.127(8) Uani 1 1 d . U . . .
H010 H 0.654006 1.161889 0.973547 0.152 Uiso 1 1 calc R . . . .
C011 C 0.299(4) 1.2216(17) 1.1859(10) 0.096(6) Uani 1 1 d . . . . .
H01E H 0.445770 1.258752 1.187928 0.115 Uiso 1 1 calc R . . . .
H01F H 0.201187 1.282976 1.164895 0.115 Uiso 1 1 calc R . . . .
C013 C 0.331(3) 1.1246(15) 1.1380(9) 0.081(5) Uani 1 1 d . U . . .
C015 C 0.965(7) 1.543(3) 1.0708(14) 0.143(10) Uani 1 1 d . U . . .
H015 H 1.065445 1.519049 1.034865 0.172 Uiso 1 1 calc R . . . .
C016 C 1.358(3) 0.9455(19) 0.8215(11) 0.091(5) Uani 1 1 d . U . . .
H016 H 1.464568 0.982921 0.785670 0.109 Uiso 1 1 calc R . . . .
C018 C 0.489(6) 1.268(3) 0.8989(16) 0.142(9) Uani 1 1 d . U . . .
H018 H 0.363536 1.217989 0.900230 0.170 Uiso 1 1 calc R . . . .
C019 C 0.712(4) 1.4494(17) 0.8543(10) 0.089(5) Uani 1 1 d . U . . .
C01B C 0.735(4) 1.5704(16) 0.8056(10) 0.098(6) Uani 1 1 d . . . . .
H01A H 0.585419 1.605631 0.803546 0.118 Uiso 1 1 calc R . . . .
H01B H 0.829250 1.623918 0.825917 0.118 Uiso 1 1 calc R . . . .
C01C C 1.421(5) 0.840(2) 0.8608(16) 0.104(8) Uani 1 1 d . U . . .
H01G H 1.568376 0.812049 0.854185 0.124 Uiso 1 1 calc R . . . .
C01F C 0.838(2) 1.5606(11) 0.7315(7) 0.057(3) Uani 1 1 d . . . . .
H01C H 0.735831 1.513914 0.709225 0.068 Uiso 1 1 calc R . . . .
H01D H 0.980640 1.518353 0.733593 0.068 Uiso 1 1 calc R . . . .
C01G C 1.023(6) 0.830(3) 0.9210(15) 0.130(9) Uani 1 1 d . U . . .
H01H H 0.910415 0.789506 0.953534 0.156 Uiso 1 1 calc R . . . .
C01H C 1.034(5) 1.630(2) 1.1090(10) 0.105(7) Uani 1 1 d . U . . .
H01J H 1.179933 1.663306 1.100147 0.126 Uiso 1 1 calc R . . . .
C01I C 0.171(4) 1.105(2) 1.0939(12) 0.107(7) Uani 1 1 d . U . . .
H01I H 0.040691 1.151423 1.091105 0.128 Uiso 1 1 calc R . . . .
C01L C 0.564(5) 0.962(2) 1.0980(13) 0.114(7) Uani 1 1 d . U . . .
H01L H 0.689726 0.912200 1.101166 0.136 Uiso 1 1 calc R . . . .
C01N C 0.983(4) 0.935(2) 0.8828(10) 0.097(6) Uani 1 1 d . U . . .
H01N H 0.839843 0.967900 0.890185 0.117 Uiso 1 1 calc R . . . .
C13 C 0.413(5) 0.945(2) 1.0534(14) 0.110(7) Uani 1 1 d . U . . .
H13 H 0.439105 0.888459 1.022422 0.132 Uiso 1 1 calc R . . . .
C10 C 1.149(3) 0.9993(14) 0.8311(8) 0.066(4) Uani 1 1 d . U . . .
C15 C 0.882(5) 1.409(3) 0.8972(13) 0.118(7) Uani 1 1 d . U . . .
H15 H 1.010846 1.458047 0.894046 0.141 Uiso 1 1 calc R . . . .
C2 C 1.304(3) 1.8404(13) 1.3013(8) 0.073(4) Uani 1 1 d . . . . .
H2A H 1.351718 1.880896 1.338169 0.109 Uiso 1 1 calc GR . . . .
H2B H 1.295512 1.897191 1.259055 0.109 Uiso 1 1 calc GR . . . .
H2C H 1.411095 1.779520 1.291389 0.109 Uiso 1 1 calc GR . . . .
C4 C 0.869(3) 1.6661(14) 1.1628(8) 0.071(4) Uani 1 1 d . U . . .
C0AA C 0.656(4) 1.6089(18) 1.1767(13) 0.096(6) Uani 1 1 d . U . . .
H0AB H 0.556869 1.627496 1.214592 0.115 Uiso 1 1 calc R . . . .
C16 C 0.747(5) 1.492(2) 1.0855(14) 0.124(8) Uani 1 1 d . U . . .
H16 H 0.708141 1.431925 1.059927 0.149 Uiso 1 1 calc R . . . .
C11 C 1.263(7) 0.780(3) 0.9090(14) 0.138(10) Uani 1 1 d . U . . .
H11 H 1.299106 0.707307 0.934981 0.166 Uiso 1 1 calc R . . . .
C1AA C 0.875(7) 1.306(3) 0.9424(15) 0.147(10) Uani 1 1 d . U . . .
H1AA H 0.990770 1.282670 0.970725 0.177 Uiso 1 1 calc R . . . .

loop_
_atom_site_aniso_label
_atom_site_aniso_U_11
_atom_site_aniso_U_22
_atom_site_aniso_U_33
_atom_site_aniso_U_23
_atom_site_aniso_U_13
_atom_site_aniso_U_12
Cd00 0.0400(5) 0.0338(4) 0.0397(4) -0.0055(3) -0.0068(4) -0.0003(3)
Cd1 0.0404(5) 0.0345(4) 0.0388(4) -0.0076(3) -0.0064(4) 0.0024(3)
Cl03 0.0308(15) 0.0446(15) 0.067(2) 0.0007(14) -0.0021(16) -0.0011(13)
Cl04 0.0313(15) 0.0479(16) 0.069(2) -0.0211(15) -0.0010(16) 0.0017(13)
Cl05 0.0497(16) 0.0565(18) 0.0439(15) -0.0026(13) -0.0025(12) -0.0062(14)
Cl06 0.0548(16) 0.0515(16) 0.0550(16) 0.0016(13) -0.0005(13) -0.0119(13)
Cl07 0.0497(16) 0.0570(18) 0.0442(15) -0.0103(13) -0.0024(12) 0.0041(14)
Cl08 0.0553(16) 0.0580(17) 0.0524(16) -0.0170(13) 0.0008(13) 0.0113(13)
Cl09 0.0432(14) 0.0362(13) 0.081(2) -0.0135(13) -0.0114(13) 0.0007(10)
Cl0A 0.0443(14) 0.0357(13) 0.079(2) -0.0120(13) -0.0105(13) 0.0029(10)
N00D 0.097(12) 0.051(7) 0.051(8) -0.003(6) -0.035(8) 0.019(7)
N00E 0.104(13) 0.052(7) 0.063(9) -0.010(6) -0.043(9) -0.006(8)
N00F 0.050(6) 0.040(6) 0.053(7) -0.001(5) -0.005(5) 0.002(5)
N00H 0.053(6) 0.042(6) 0.045(7) -0.015(5) 0.001(5) 0.000(5)
C00I 0.057(7) 0.040(6) 0.050(7) -0.008(5) -0.007(5) 0.000(5)
C00J 0.063(8) 0.040(6) 0.071(9) -0.007(6) -0.010(7) 0.000(6)
C00K 0.073(8) 0.037(6) 0.050(7) -0.013(5) -0.013(6) 0.000(5)
C00L 0.063(7) 0.026(5) 0.055(7) 0.000(5) -0.014(6) 0.003(5)
C00M 0.059(7) 0.044(7) 0.051(7) -0.006(5) -0.005(6) 0.000(6)
C00N 0.107(15) 0.079(12) 0.067(11) 0.001(9) 0.012(10) 0.000(11)
C00O 0.13(2) 0.075(13) 0.13(2) -0.011(13) -0.029(16) -0.022(13)
C00P 0.097(13) 0.060(9) 0.077(11) 0.006(8) -0.012(9) -0.001(9)
C00Q 0.087(12) 0.061(9) 0.090(12) -0.029(9) -0.014(9) -0.002(9)
C00R 0.065(8) 0.033(6) 0.068(8) -0.002(5) -0.025(6) -0.014(5)
C00S 0.093(11) 0.056(8) 0.060(9) -0.001(7) -0.020(8) -0.006(7)
C00T 0.071(8) 0.035(6) 0.061(7) -0.019(5) -0.021(6) 0.014(6)
C00U 0.107(13) 0.058(9) 0.079(10) -0.017(8) -0.014(9) 0.043(9)
C00W 0.081(10) 0.069(9) 0.060(9) -0.018(7) -0.019(7) 0.012(8)
C00Y 0.123(18) 0.097(16) 0.079(13) -0.008(12) 0.010(13) -0.003(14)
C00Z 0.15(2) 0.15(2) 0.094(16) 0.010(15) -0.040(16) -0.043(18)
C010 0.149(13) 0.114(12) 0.111(12) -0.015(10) 0.011(11) 0.014(11)
C011 0.109(15) 0.073(11) 0.097(13) -0.018(10) 0.030(11) -0.024(10)
C013 0.102(12) 0.061(9) 0.075(10) -0.006(8) 0.019(9) -0.014(8)
C015 0.22(3) 0.14(2) 0.074(14) -0.021(14) 0.005(17) -0.03(2)
C016 0.083(11) 0.093(13) 0.102(13) -0.026(11) -0.016(10) 0.013(10)
C018 0.155(14) 0.132(13) 0.134(13) -0.021(11) 0.009(11) -0.018(11)
C019 0.121(15) 0.072(10) 0.064(10) -0.009(8) 0.031(10) -0.007(10)
C01B 0.126(16) 0.068(11) 0.092(13) -0.012(9) 0.029(12) 0.011(11)
C01C 0.13(2) 0.092(16) 0.101(17) -0.025(13) -0.037(15) 0.028(14)
C01F 0.061(8) 0.043(6) 0.065(8) -0.005(6) -0.007(6) 0.005(6)
C01G 0.19(3) 0.098(16) 0.100(17) 0.008(13) -0.022(18) -0.020(17)
C01H 0.153(18) 0.092(13) 0.065(10) -0.008(10) 0.006(11) -0.034(13)
C01I 0.132(17) 0.093(14) 0.097(14) 0.005(11) -0.051(13) -0.024(12)
C01L 0.140(19) 0.099(15) 0.093(14) -0.004(12) 0.017(14) 0.019(14)
C01N 0.122(16) 0.096(13) 0.073(11) -0.011(10) -0.008(11) 0.023(12)
C13 0.132(12) 0.094(11) 0.100(11) -0.017(9) 0.007(10) -0.008(10)
C10 0.084(10) 0.060(8) 0.059(8) -0.017(7) -0.018(7) 0.007(7)
C15 0.135(19) 0.14(2) 0.083(14) -0.016(13) -0.012(13) 0.015(16)
C2 0.093(11) 0.058(8) 0.066(9) -0.007(7) -0.003(8) -0.036(8)
C4 0.091(11) 0.059(8) 0.061(8) 0.002(7) -0.018(8) -0.004(8)
C0AA 0.085(12) 0.083(12) 0.121(15) -0.012(11) -0.018(11) -0.017(10)
C16 0.148(13) 0.115(12) 0.112(12) -0.022(10) -0.019(11) -0.023(11)
C11 0.22(3) 0.103(17) 0.099(16) -0.017(13) -0.059(18) 0.039(19)
C1AA 0.19(3) 0.15(2) 0.093(16) 0.007(16) -0.032(17) 0.05(2)

loop_
_atom_type_symbol
_atom_type_description
_atom_type_scat_dispersion_real
_atom_type_scat_dispersion_imag
_atom_type_scat_source
C C 0.0033 0.0016 'International Tables Vol C Tables 4.2.6.8 and 6.1.1.4'
H H 0.0000 0.0000 'International Tables Vol C Tables 4.2.6.8 and 6.1.1.4'
Cd Cd -0.8075 1.2024 'International Tables Vol C Tables 4.2.6.8 and 6.1.1.4'
Cl Cl 0.1484 0.1585 'International Tables Vol C Tables 4.2.6.8 and 6.1.1.4'
N N 0.0061 0.0033 'International Tables Vol C Tables 4.2.6.8 and 6.1.1.4'

loop_
_geom_angle_atom_site_label_1
_geom_angle_atom_site_label_2
_geom_angle_atom_site_label_3
_geom_angle
_geom_angle_site_symmetry_1
_geom_angle_site_symmetry_3
_geom_angle_publ_flag
Cl04 Cd00 Cl09 94.27(11) . . ?
Cl05 Cd00 Cl04 105.00(13) . . ?
Cl05 Cd00 Cl06 142.01(12) . . ?
Cl05 Cd00 Cl09 101.13(12) . . ?
Cl06 Cd00 Cl04 102.80(13) . . ?
Cl06 Cd00 Cl09 102.08(12) . . ?
Cl03 Cd1 Cl0A 94.35(11) . . ?
Cl07 Cd1 Cl03 105.07(13) . . ?
Cl07 Cd1 Cl08 142.12(12) . . ?
Cl07 Cd1 Cl0A 100.73(12) . . ?
Cl08 Cd1 Cl03 102.66(13) . . ?
Cl08 Cd1 Cl0A 102.37(12) . . ?
C00L C00I C00S 112.3(11) . . ?
C011 C00J C00R 111.6(12) . . ?
N00F C00K C00M 107.9(10) . . ?
N00F C00K C00U 106.4(12) . . ?
C00M C00K C00U 116.2(12) . . ?
C00I C00L N00H 107.3(10) . . ?
C2 C00L N00H 105.8(11) . . ?
C2 C00L C00I 116.9(12) . . ?
C00K C00M C00W 113.3(11) . . ?
C01L C00N C013 119(3) . . ?
C16 C00O C0AA 117(3) . . ?
C00J C00R N00E 109.0(11) . . ?
C00P C00R N00E 108.1(14) . . ?
C00P C00R C00J 115.7(12) . . ?
C4 C00S C00I 111.6(12) . . ?
N00D C00T C01F 109.0(11) . . ?
C00Q C00T N00D 110.2(14) . . ?
C00Q C00T C01F 116.1(12) . . ?
C10 C00W C00M 111.0(12) . . ?
C018 C00Y C019 117(3) . . ?
C01I C00Z C13 123(2) . . ?
C1AA C010 C018 124(3) . . ?
C00J C011 C013 113.5(14) . . ?
C00N C013 C011 119(2) . . ?
C01I C013 C00N 120(2) . . ?
C01I C013 C011 121(2) . . ?
C16 C015 C01H 121(3) . . ?
C10 C016 C01C 125(2) . . ?
C00Y C018 C010 118(3) . . ?
C00Y C019 C01B 118(2) . . ?
C15 C019 C00Y 121(2) . . ?
C15 C019 C01B 121(2) . . ?
C01F C01B C019 113.1(14) . . ?
C11 C01C C016 118(3) . . ?
C01B C01F C00T 112.1(12) . . ?
C01N C01G C11 117(3) . . ?
C015 C01H C4 117(3) . . ?
C013 C01I C00Z 117(2) . . ?
C13 C01L C00N 120(3) . . ?
C01G C01N C10 124(2) . . ?
C01L C13 C00Z 119(2) . . ?
C016 C10 C00W 122.6(17) . . ?
C016 C10 C01N 115.9(17) . . ?
C01N C10 C00W 121.3(16) . . ?
C1AA C15 C019 125(3) . . ?
C01H C4 C00S 120.2(17) . . ?
C0AA C4 C00S 120.3(17) . . ?
C0AA C4 C01H 119.3(18) . . ?
C00O C0AA C4 123(2) . . ?
C00O C16 C015 122(3) . . ?
C01C C11 C01G 120(2) . . ?
C15 C1AA C010 114(3) . . ?

loop_
_geom_bond_atom_site_label_1
_geom_bond_atom_site_label_2
_geom_bond_distance
_geom_bond_site_symmetry_2
_geom_bond_publ_flag
Cd00 Cl04 2.536(3) . ?
Cd00 Cl05 2.442(4) . ?
Cd00 Cl06 2.466(3) . ?
Cd00 Cl09 2.557(3) . ?
Cd1 Cl03 2.536(3) . ?
Cd1 Cl07 2.433(4) . ?
Cd1 Cl08 2.466(3) . ?
Cd1 Cl0A 2.555(3) . ?
N00D C00T 1.506(19) . ?
N00E C00R 1.52(2) . ?
N00F C00K 1.498(18) . ?
N00H C00L 1.525(18) . ?
C00I C00L 1.501(17) . ?
C00I C00S 1.531(19) . ?
C00J C00R 1.519(18) . ?
C00J C011 1.51(2) . ?
C00K C00M 1.510(17) . ?
C00K C00U 1.51(2) . ?
C00L C2 1.502(19) . ?
C00M C00W 1.539(19) . ?
C00N C013 1.45(3) . ?
C00N C01L 1.39(3) . ?
C00O C0AA 1.38(3) . ?
C00O C16 1.38(4) . ?
C00P C00R 1.49(2) . ?
C00Q C00T 1.46(2) . ?
C00S C4 1.52(2) . ?
C00T C01F 1.512(17) . ?
C00W C10 1.48(2) . ?
C00Y C018 1.40(4) . ?
C00Y C019 1.44(3) . ?
C00Z C01I 1.39(4) . ?
C00Z C13 1.41(4) . ?
C010 C018 1.45(4) . ?
C010 C1AA 1.46(4) . ?
C011 C013 1.52(2) . ?
C013 C01I 1.37(3) . ?
C015 C01H 1.39(3) . ?
C015 C16 1.39(4) . ?
C016 C01C 1.38(3) . ?
C016 C10 1.38(2) . ?
C019 C01B 1.53(2) . ?
C019 C15 1.40(3) . ?
C01B C01F 1.50(2) . ?
C01C C11 1.35(4) . ?
C01G C01N 1.33(3) . ?
C01G C11 1.53(4) . ?
C01H C4 1.44(3) . ?
C01L C13 1.33(3) . ?
C01N C10 1.43(3) . ?
C15 C1AA 1.34(4) . ?
C4 C0AA 1.39(3) . ?
